data_2221900
loop_
_publ_author_name
'Etemadi, Bijan'
'Kia, Reza'
'Asadi, Mozaffar'
'Mohammadi, Kh.'

_publ_section_title
;[5,10,15,20-Tetrakis(4-chlorophenyl)porphyrinato]bis(tributylphosphine)cobalt(III)
 perchlorate
;
_journal_coeditor_code AT2788
_journal_issue 6
_journal_name_full 'Acta Crystallographica Section E'
_journal_page_first m698
_journal_page_last m699
_journal_paper_doi 10.1107/S1600536809019163
_journal_volume 65
_journal_year 2009
_chemical_formula_iupac '[Co (C44 H24 Cl4 N4) (C12 H27 P1)2] Cl O4'
_chemical_formula_moiety 'C68 H78 Cl4 Co N4 P2 +, Cl O4 -'
_chemical_formula_sum 'C68 H78 Cl5 Co N4 O4 P2'
_chemical_formula_weight 1313.46
_chemical_name_systematic
'[5,10,15,20-Tetrakis(4-chlorophenyl)porphyrinato]bis(tributylphosphine)cobalt(III) perchlorate'
_space_group_IT_number 14
_symmetry_cell_setting monoclinic
_symmetry_space_group_name_Hall '-P 2ybc'
_symmetry_space_group_name_H-M 'P 1 21/c 1'
_atom_sites_solution_hydrogens geom
_atom_sites_solution_primary direct
_atom_sites_solution_secondary difmap
_audit_creation_method SHELXL-97
_cell_angle_alpha 90.00
_cell_angle_beta 99.542(3)
_cell_angle_gamma 90.00
_cell_formula_units_Z 4
_cell_length_a 12.4803(5)
_cell_length_b 21.8192(8)
_cell_length_c 24.0902(10)
_cell_measurement_reflns_used 1298
_cell_measurement_temperature 120(2)
_cell_measurement_theta_max 29.23
_cell_measurement_theta_min 3.13
_cell_volume 6469.2(4)
_computing_cell_refinement 'X-AREA (Stoe & Cie, 2005)'
_computing_data_collection 'X-AREA (Stoe & Cie, 2005)'
_computing_data_reduction 'X-AREA (Stoe & Cie, 2005)'
_computing_molecular_graphics 'SHELXTL (Sheldrick, 2008)'
_computing_publication_material 'SHELXTL (Sheldrick, 2008) and PLATON (Spek, 2009)'
_computing_structure_refinement 'SHELXTL (Sheldrick, 2008)'
_computing_structure_solution 'SHELXTL (Sheldrick, 2008)'
_diffrn_ambient_temperature 120(2)
_diffrn_detector_area_resol_mean 0.15
_diffrn_measured_fraction_theta_full 0.979
_diffrn_measured_fraction_theta_max 0.979
_diffrn_measurement_device_type 'Stoe IPDS-II'
_diffrn_measurement_method 'rotation method'
_diffrn_radiation_monochromator graphite
_diffrn_radiation_source 'fine-focus sealed tube'
_diffrn_radiation_type MoK\a
_diffrn_radiation_wavelength 0.71073
_diffrn_reflns_av_R_equivalents 0.0907
_diffrn_reflns_av_sigmaI/netI 0.0779
_diffrn_reflns_limit_h_max 16
_diffrn_reflns_limit_h_min -17
_diffrn_reflns_limit_k_max 29
_diffrn_reflns_limit_k_min 0
_diffrn_reflns_limit_l_max 32
_diffrn_reflns_limit_l_min 0
_diffrn_reflns_number 17260
_diffrn_reflns_theta_full 29.26
_diffrn_reflns_theta_max 29.26
_diffrn_reflns_theta_min 1.71
_diffrn_standards_number 0
_exptl_absorpt_coefficient_mu 0.573
_exptl_absorpt_correction_T_max 0.918
_exptl_absorpt_correction_T_min 0.869
_exptl_absorpt_correction_type numerical
_exptl_absorpt_process_details 'shape of crystal determined optically'
_exptl_crystal_colour brown
_exptl_crystal_density_diffrn 1.349
_exptl_crystal_density_method 'not measured'
_exptl_crystal_description block
_exptl_crystal_F_000 2752
_exptl_crystal_size_max 0.50
_exptl_crystal_size_mid 0.20
_exptl_crystal_size_min 0.14
_refine_diff_density_max 0.743
_refine_diff_density_min -0.760
_refine_ls_extinction_method none
_refine_ls_goodness_of_fit_ref 1.080
_refine_ls_hydrogen_treatment constr
_refine_ls_matrix_type full
_refine_ls_number_parameters 773
_refine_ls_number_reflns 17260
_refine_ls_number_restraints 4
_refine_ls_restrained_S_all 1.080
_refine_ls_R_factor_all 0.0902
_refine_ls_R_factor_gt 0.0687
_refine_ls_shift/su_max 0.002
_refine_ls_shift/su_mean 0.000
_refine_ls_structure_factor_coef Fsqd
_refine_ls_weighting_details 'calc w=1/[\s^2^(Fo^2^)+(0.0701P)^2^+9.0268P] where P=(Fo^2^+2Fc^2^)/3'
_refine_ls_weighting_scheme calc
_refine_ls_wR_factor_gt 0.1672
_refine_ls_wR_factor_ref 0.1810
_reflns_number_gt 13604
_reflns_number_total 17260
_reflns_threshold_expression I>2\s(I)
_cod_data_source_file at2788.cif
_cod_data_source_block I
_cod_original_sg_symbol_H-M 'P 21/c'
_cod_database_code 2221900
_cod_database_fobs_code 2221900

loop_
_symmetry_equiv_pos_as_xyz
'x, y, z'
'-x, y+1/2, -z+1/2'
'-x, -y, -z'
'x, -y-1/2, z-1/2'

loop_
_atom_site_type_symbol
_atom_site_label
_atom_site_fract_x
_atom_site_fract_y
_atom_site_fract_z
_atom_site_U_iso_or_equiv
_atom_site_adp_type
_atom_site_calc_flag
_atom_site_refinement_flags
_atom_site_occupancy
_atom_site_disorder_assembly
_atom_site_disorder_group
Co Co1 0.38297(3) 0.731732(17) 0.918800(14) 0.01758(9) Uani d . 1 . .
Cl Cl1 -0.04116(9) 0.89313(5) 0.59051(4) 0.0456(2) Uani d . 1 . .
Cl Cl2 0.95841(7) 0.62065(5) 0.72825(4) 0.0405(2) Uani d . 1 . .
Cl Cl3 0.83243(8) 0.62163(5) 1.25879(4) 0.0479(2) Uani d . 1 . .
Cl Cl4 -0.21035(7) 0.85554(4) 1.08795(4) 0.03853(19) Uani d . 1 . .
P P1 0.45653(6) 0.82911(3) 0.94063(3) 0.02090(14) Uani d . 1 . .
P P2 0.31178(6) 0.63377(3) 0.89761(3) 0.02301(15) Uani d . 1 . .
N N1 0.4121(2) 0.74303(11) 0.84075(9) 0.0209(4) Uani d . 1 . .
N N2 0.52919(19) 0.69466(11) 0.94034(9) 0.0201(4) Uani d . 1 . .
N N3 0.35557(19) 0.72185(11) 0.99768(9) 0.0196(4) Uani d . 1 . .
N N4 0.23561(19) 0.76654(11) 0.89676(9) 0.0195(4) Uani d . 1 . .
C C1 0.2392(2) 0.79044(13) 0.79671(11) 0.0226(5) Uani d . 1 . .
C C2 0.3451(2) 0.77074(14) 0.79673(11) 0.0231(5) Uani d . 1 . .
C C3 0.3958(3) 0.77163(16) 0.74726(12) 0.0294(6) Uani d . 1 . .
H H3 0.3667 0.7890 0.7118 0.035 Uiso calc R 1 . .
C C4 0.4931(3) 0.74300(16) 0.76082(12) 0.0288(6) Uani d . 1 . .
H H4 0.5448 0.7360 0.7367 0.035 Uiso calc R 1 . .
C C5 0.5027(2) 0.72517(14) 0.81919(11) 0.0235(5) Uani d . 1 . .
C C6 0.5919(2) 0.69390(13) 0.84806(11) 0.0220(5) Uani d . 1 . .
C C7 0.6031(2) 0.68083(13) 0.90556(11) 0.0219(5) Uani d . 1 . .
C C8 0.6994(2) 0.65403(14) 0.93724(11) 0.0240(5) Uani d . 1 . .
H H8 0.7610 0.6396 0.9227 0.029 Uiso calc R 1 . .
C C9 0.6855(2) 0.65337(14) 0.99187(11) 0.0238(5) Uani d . 1 . .
H H9 0.7361 0.6391 1.0230 0.029 Uiso calc R 1 . .
C C10 0.5798(2) 0.67833(13) 0.99367(11) 0.0211(5) Uani d . 1 . .
C C11 0.5342(2) 0.68264(13) 1.04294(11) 0.0205(5) Uani d . 1 . .
C C12 0.4285(2) 0.70203(13) 1.04315(10) 0.0210(5) Uani d . 1 . .
C C13 0.3801(3) 0.70369(16) 1.09331(12) 0.0282(6) Uani d . 1 . .
H H13 0.4138 0.6920 1.1301 0.034 Uiso calc R 1 . .
C C14 0.2774(3) 0.72507(15) 1.07818(12) 0.0276(6) Uani d . 1 . .
H H14 0.2251 0.7309 1.1022 0.033 Uiso calc R 1 . .
C C15 0.2627(2) 0.73723(13) 1.01848(11) 0.0220(5) Uani d . 1 . .
C C16 0.1684(2) 0.76223(13) 0.98752(11) 0.0218(5) Uani d . 1 . .
C C17 0.1572(2) 0.77464(13) 0.93003(11) 0.0217(5) Uani d . 1 . .
C C18 0.0608(2) 0.80118(14) 0.89788(12) 0.0254(6) Uani d . 1 . .
H H18 -0.0043 0.8113 0.9114 0.031 Uiso calc R 1 . .
C C19 0.0805(2) 0.80901(14) 0.84491(12) 0.0252(6) Uani d . 1 . .
H H19 0.0318 0.8256 0.8141 0.030 Uiso calc R 1 . .
C C20 0.1890(2) 0.78753(13) 0.84395(11) 0.0222(5) Uani d . 1 . .
C C21 0.1737(2) 0.81530(14) 0.74356(11) 0.0239(5) Uani d . 1 . .
C C22 0.1873(3) 0.87534(16) 0.72700(14) 0.0340(7) Uani d . 1 . .
H H22 0.2418 0.9004 0.7480 0.041 Uiso calc R 1 . .
C C23 0.1211(3) 0.89881(17) 0.67964(14) 0.0383(8) Uani d . 1 . .
H H23 0.1297 0.9400 0.6685 0.046 Uiso calc R 1 . .
C C24 0.0437(3) 0.86243(16) 0.64923(12) 0.0309(6) Uani d . 1 . .
C C25 0.0300(3) 0.80183(16) 0.66358(13) 0.0330(7) Uani d . 1 . .
H H25 -0.0229 0.7767 0.6415 0.040 Uiso calc R 1 . .
C C26 0.0961(3) 0.77879(15) 0.71129(12) 0.0295(6) Uani d . 1 . .
H H26 0.0879 0.7373 0.7219 0.035 Uiso calc R 1 . .
C C27 0.6818(2) 0.67604(14) 0.81741(11) 0.0236(5) Uani d . 1 . .
C C28 0.7724(3) 0.71387(16) 0.81846(14) 0.0321(7) Uani d . 1 . .
H H28 0.7760 0.7515 0.8385 0.038 Uiso calc R 1 . .
C C29 0.8572(3) 0.69741(17) 0.79075(14) 0.0333(7) Uani d . 1 . .
H H29 0.9187 0.7233 0.7917 0.040 Uiso calc R 1 . .
C C30 0.8499(3) 0.64217(16) 0.76158(12) 0.0280(6) Uani d . 1 . .
C C31 0.7617(3) 0.60412(16) 0.75925(12) 0.0290(6) Uani d . 1 . .
H H31 0.7584 0.5667 0.7389 0.035 Uiso calc R 1 . .
C C32 0.6768(2) 0.62110(15) 0.78725(12) 0.0262(6) Uani d . 1 . .
H H32 0.6153 0.5951 0.7858 0.031 Uiso calc R 1 . .
C C33 0.6057(2) 0.66694(14) 1.09760(11) 0.0221(5) Uani d . 1 . .
C C34 0.6741(3) 0.71086(17) 1.12511(15) 0.0411(9) Uani d . 1 . .
H H34 0.6733 0.7510 1.1098 0.049 Uiso calc R 1 . .
C C35 0.7442(4) 0.69763(19) 1.17488(16) 0.0474(10) Uani d . 1 . .
H H35 0.7913 0.7283 1.1933 0.057 Uiso calc R 1 . .
C C36 0.7443(3) 0.63962(16) 1.19687(12) 0.0294(6) Uani d . 1 . .
C C37 0.6747(4) 0.59564(18) 1.17145(16) 0.0482(11) Uani d . 1 . .
H H37 0.6738 0.5560 1.1876 0.058 Uiso calc R 1 . .
C C38 0.6054(4) 0.60970(17) 1.12173(16) 0.0495(11) Uani d . 1 . .
H H38 0.5569 0.5793 1.1041 0.059 Uiso calc R 1 . .
C C39 0.0766(2) 0.78129(14) 1.01628(11) 0.0229(5) Uani d . 1 . .
C C40 -0.0219(3) 0.74974(15) 1.00936(14) 0.0300(6) Uani d . 1 . .
H H40 -0.0289 0.7122 0.9891 0.036 Uiso calc R 1 . .
C C41 -0.1099(3) 0.77219(15) 1.03159(14) 0.0309(6) Uani d . 1 . .
H H41 -0.1768 0.7505 1.0263 0.037 Uiso calc R 1 . .
C C42 -0.0991(3) 0.82624(15) 1.06139(13) 0.0284(6) Uani d . 1 . .
C C43 -0.0030(3) 0.85783(18) 1.07029(16) 0.0388(8) Uani d . 1 . .
H H43 0.0037 0.8946 1.0917 0.047 Uiso calc R 1 . .
C C44 0.0850(3) 0.83526(17) 1.04756(15) 0.0350(7) Uani d . 1 . .
H H44 0.1517 0.8571 1.0535 0.042 Uiso calc R 1 . .
C C45 0.4623(3) 0.84880(14) 1.01521(12) 0.0288(6) Uani d . 1 . .
H H45A 0.3881 0.8440 1.0241 0.035 Uiso calc R 1 . .
H H45B 0.5087 0.8179 1.0377 0.035 Uiso calc R 1 . .
C C46 0.5035(3) 0.91218(14) 1.03605(13) 0.0297(6) Uani d . 1 . .
H H46A 0.4737 0.9435 1.0079 0.036 Uiso calc R 1 . .
H H46B 0.5837 0.9132 1.0400 0.036 Uiso calc R 1 . .
C C47 0.4697(3) 0.92759(17) 1.09295(15) 0.0365(7) Uani d . 1 . .
H H47A 0.4951 0.9695 1.1041 0.044 Uiso calc R 1 . .
H H47B 0.3894 0.9276 1.0883 0.044 Uiso calc R 1 . .
C C48 0.5142(4) 0.8835(2) 1.14015(14) 0.0439(9) Uani d . 1 . .
H H48A 0.5934 0.8811 1.1435 0.066 Uiso calc R 1 . .
H H48B 0.4826 0.8428 1.1317 0.066 Uiso calc R 1 . .
H H48C 0.4952 0.8984 1.1757 0.066 Uiso calc R 1 . .
C C49 0.3864(3) 0.89276(14) 0.90078(13) 0.0272(6) Uani d . 1 . .
H H49A 0.4382 0.9272 0.9017 0.033 Uiso calc R 1 . .
H H49B 0.3664 0.8797 0.8610 0.033 Uiso calc R 1 . .
C C50 0.2849(3) 0.91642(15) 0.92055(15) 0.0316(7) Uani d . 1 A .
H H50A 0.3052 0.9349 0.9584 0.038 Uiso calc R 1 . .
H H50B 0.2355 0.8816 0.9239 0.038 Uiso calc R 1 . .
C C51 0.2249(3) 0.96417(19) 0.88043(18) 0.0437(9) Uani d D 1 . .
H H51A 0.2712 1.0011 0.8813 0.052 Uiso calc PR 0.70(7) A 1
H H51B 0.2147 0.9475 0.8417 0.052 Uiso calc PR 0.70(7) A 1
H H51C 0.1923 0.9457 0.8455 0.052 Uiso d PR 0.30(7) A 2
H H51D 0.2734 0.9961 0.8728 0.052 Uiso d PR 0.30(7) A 2
C C52B 0.130(3) 0.986(3) 0.908(2) 0.058(4) Uani d PD 0.30(7) A 2
H H52A 0.0751 1.0060 0.8802 0.087 Uiso calc PR 0.30(7) A 2
H H52B 0.1568 1.0160 0.9381 0.087 Uiso calc PR 0.30(7) A 2
H H52C 0.0975 0.9514 0.9250 0.087 Uiso calc PR 0.30(7) A 2
C C52A 0.1146(13) 0.9831(10) 0.8938(13) 0.058(4) Uani d PD 0.70(7) A 1
H H52D 0.0656 0.9477 0.8893 0.087 Uiso calc PR 0.70(7) A 1
H H52E 0.0841 1.0157 0.8680 0.087 Uiso calc PR 0.70(7) A 1
H H52F 0.1232 0.9980 0.9327 0.087 Uiso calc PR 0.70(7) A 1
C C53 0.5958(3) 0.83288(15) 0.92532(16) 0.0324(7) Uani d . 1 . .
H H53A 0.6404 0.8039 0.9511 0.039 Uiso calc R 1 . .
H H53B 0.5940 0.8171 0.8866 0.039 Uiso calc R 1 . .
C C54 0.6553(3) 0.89337(17) 0.92935(16) 0.0353(7) Uani d . 1 B .
H H54A 0.6093 0.9242 0.9066 0.042 Uiso calc R 1 . .
H H54B 0.6672 0.9074 0.9690 0.042 Uiso calc R 1 . .
C C55 0.7632(3) 0.88982(19) 0.90940(19) 0.0447(9) Uani d D 1 . .
H H55A 0.7529 0.8686 0.8726 0.054 Uiso calc PR 0.66(2) B 1
H H55B 0.8133 0.8646 0.9364 0.054 Uiso calc PR 0.66(2) B 1
H H55C 0.7519 0.8858 0.8692 0.054 Uiso d PR 0.34(2) B 2
H H55D 0.8025 0.8545 0.9255 0.054 Uiso d PR 0.34(2) B 2
C C56A 0.8163(8) 0.9517(4) 0.9031(6) 0.061(2) Uani d PD 0.66(2) B 1
H H56A 0.7713 0.9754 0.8735 0.092 Uiso calc PR 0.66(2) B 1
H H56B 0.8885 0.9454 0.8931 0.092 Uiso calc PR 0.66(2) B 1
H H56C 0.8234 0.9741 0.9388 0.092 Uiso calc PR 0.66(2) B 1
C C56B 0.8325(18) 0.9471(8) 0.9283(10) 0.061(2) Uani d PD 0.34(2) B 2
H H56D 0.7847 0.9825 0.9295 0.092 Uiso calc PR 0.34(2) B 2
H H56E 0.8822 0.9550 0.9017 0.092 Uiso calc PR 0.34(2) B 2
H H56F 0.8745 0.9400 0.9659 0.092 Uiso calc PR 0.34(2) B 2
C C57 0.3621(3) 0.57427(15) 0.95002(13) 0.0296(6) Uani d . 1 . .
H H57A 0.3564 0.5341 0.9306 0.036 Uiso calc R 1 . .
H H57B 0.4402 0.5821 0.9635 0.036 Uiso calc R 1 . .
C C58 0.3052(3) 0.56885(16) 1.00171(13) 0.0328(7) Uani d . 1 . .
H H58A 0.3136 0.6078 1.0231 0.039 Uiso calc R 1 . .
H H58B 0.2266 0.5616 0.9892 0.039 Uiso calc R 1 . .
C C59 0.3534(4) 0.51626(18) 1.03979(15) 0.0449(9) Uani d . 1 . .
H H59A 0.3389 0.4769 1.0195 0.054 Uiso calc R 1 . .
H H59B 0.4332 0.5215 1.0493 0.054 Uiso calc R 1 . .
C C60 0.3047(4) 0.5144(2) 1.09388(16) 0.0535(12) Uani d . 1 . .
H H60A 0.2255 0.5107 1.0844 0.080 Uiso calc R 1 . .
H H60B 0.3232 0.5523 1.1152 0.080 Uiso calc R 1 . .
H H60C 0.3341 0.4792 1.1167 0.080 Uiso calc R 1 . .
C C61 0.1631(2) 0.63131(14) 0.89282(12) 0.0255(6) Uani d . 1 . .
H H61A 0.1452 0.6434 0.9298 0.031 Uiso calc R 1 . .
H H61B 0.1311 0.6625 0.8651 0.031 Uiso calc R 1 . .
C C62 0.1079(3) 0.56971(16) 0.87610(14) 0.0321(7) Uani d . 1 . .
H H62A 0.1490 0.5365 0.8981 0.039 Uiso calc R 1 . .
H H62B 0.1089 0.5619 0.8357 0.039 Uiso calc R 1 . .
C C63 -0.0109(3) 0.56917(18) 0.88682(14) 0.0363(7) Uani d . 1 . .
H H63A -0.0486 0.6062 0.8696 0.044 Uiso calc R 1 . .
H H63B -0.0485 0.5329 0.8682 0.044 Uiso calc R 1 . .
C C64 -0.0188(3) 0.56764(19) 0.94888(15) 0.0396(8) Uani d . 1 . .
H H64A 0.0151 0.6045 0.9672 0.059 Uiso calc R 1 . .
H H64B 0.0187 0.5312 0.9662 0.059 Uiso calc R 1 . .
H H64C -0.0954 0.5662 0.9533 0.059 Uiso calc R 1 . .
C C65 0.3362(3) 0.59678(15) 0.83241(13) 0.0302(6) Uani d . 1 . .
H H65A 0.4153 0.5977 0.8318 0.036 Uiso calc R 1 . .
H H65B 0.3146 0.5532 0.8337 0.036 Uiso calc R 1 . .
C C66 0.2784(3) 0.62395(16) 0.77757(13) 0.0347(7) Uani d . 1 . .
H H66A 0.2062 0.6391 0.7831 0.042 Uiso calc R 1 . .
H H66B 0.3206 0.6595 0.7675 0.042 Uiso calc R 1 . .
C C67 0.2639(4) 0.5789(2) 0.72945(16) 0.0545(12) Uani d . 1 . .
H H67A 0.2123 0.5465 0.7367 0.065 Uiso calc R 1 . .
H H67B 0.3345 0.5591 0.7274 0.065 Uiso calc R 1 . .
C C68 0.2215(4) 0.6094(2) 0.67360(15) 0.0514(11) Uani d . 1 . .
H H68A 0.2755 0.6386 0.6645 0.077 Uiso calc R 1 . .
H H68B 0.1537 0.6311 0.6762 0.077 Uiso calc R 1 . .
H H68C 0.2078 0.5782 0.6440 0.077 Uiso calc R 1 . .
Cl Cl5 0.52807(8) 0.45849(4) 0.74529(4) 0.0444(2) Uani d . 1 . .
O O1 0.4951(3) 0.50384(14) 0.78197(15) 0.0561(8) Uani d . 1 . .
O O2 0.5615(4) 0.40497(17) 0.7797(2) 0.0828(13) Uani d . 1 . .
O O3 0.6197(3) 0.48022(15) 0.72168(15) 0.0553(8) Uani d . 1 . .
O O4 0.4411(3) 0.4444(3) 0.70195(19) 0.0988(17) Uani d . 1 . .

loop_
_atom_site_aniso_label
_atom_site_aniso_U_11
_atom_site_aniso_U_22
_atom_site_aniso_U_33
_atom_site_aniso_U_12
_atom_site_aniso_U_13
_atom_site_aniso_U_23
Co1 0.01903(18) 0.01944(17) 0.01378(15) 0.00064(13) 0.00131(12) 0.00126(12)
Cl1 0.0540(6) 0.0447(5) 0.0299(4) 0.0044(4) -0.0171(4) 0.0088(3)
Cl2 0.0303(4) 0.0599(6) 0.0341(4) 0.0018(4) 0.0138(3) -0.0098(4)
Cl3 0.0408(5) 0.0682(6) 0.0279(4) -0.0050(4) -0.0144(3) 0.0130(4)
Cl4 0.0267(4) 0.0418(5) 0.0500(5) 0.0055(3) 0.0149(3) -0.0044(4)
P1 0.0204(3) 0.0207(3) 0.0209(3) -0.0004(3) 0.0014(2) 0.0017(2)
P2 0.0273(4) 0.0219(3) 0.0192(3) -0.0002(3) 0.0019(3) -0.0002(2)
N1 0.0217(11) 0.0252(11) 0.0154(9) 0.0000(9) 0.0022(8) 0.0007(8)
N2 0.0217(11) 0.0230(11) 0.0153(9) 0.0017(9) 0.0020(8) -0.0012(8)
N3 0.0218(11) 0.0228(11) 0.0137(9) 0.0017(9) 0.0011(8) 0.0003(8)
N4 0.0190(10) 0.0216(11) 0.0174(9) 0.0003(9) 0.0018(8) 0.0026(8)
C1 0.0256(14) 0.0241(13) 0.0180(11) -0.0006(11) 0.0027(10) 0.0049(10)
C2 0.0255(14) 0.0275(14) 0.0159(11) -0.0001(11) 0.0021(10) 0.0052(10)
C3 0.0306(15) 0.0409(17) 0.0175(12) 0.0026(13) 0.0059(11) 0.0075(11)
C4 0.0290(15) 0.0388(17) 0.0197(12) 0.0040(13) 0.0078(11) 0.0041(11)
C5 0.0253(14) 0.0267(13) 0.0192(11) -0.0010(11) 0.0050(10) 0.0014(10)
C6 0.0247(13) 0.0229(13) 0.0185(11) 0.0019(11) 0.0042(10) -0.0015(9)
C7 0.0229(13) 0.0215(13) 0.0212(12) 0.0016(10) 0.0035(10) 0.0003(10)
C8 0.0226(13) 0.0280(14) 0.0213(12) 0.0052(11) 0.0037(10) -0.0005(10)
C9 0.0251(14) 0.0266(14) 0.0185(11) 0.0021(11) 0.0006(10) -0.0009(10)
C10 0.0233(13) 0.0215(12) 0.0172(11) -0.0005(10) 0.0001(10) 0.0007(9)
C11 0.0243(13) 0.0210(12) 0.0155(11) -0.0002(10) 0.0015(9) 0.0000(9)
C12 0.0240(13) 0.0238(13) 0.0143(10) -0.0008(10) 0.0004(9) 0.0003(9)
C13 0.0280(15) 0.0401(17) 0.0169(11) 0.0005(13) 0.0046(10) 0.0026(11)
C14 0.0280(15) 0.0379(16) 0.0177(12) 0.0002(13) 0.0060(10) 0.0023(11)
C15 0.0228(13) 0.0258(13) 0.0177(11) -0.0013(11) 0.0043(10) -0.0001(10)
C16 0.0218(13) 0.0238(13) 0.0199(11) -0.0003(10) 0.0039(10) 0.0001(10)
C17 0.0208(13) 0.0231(13) 0.0214(12) 0.0005(10) 0.0039(10) -0.0010(10)
C18 0.0224(13) 0.0284(14) 0.0251(13) 0.0022(11) 0.0028(10) 0.0011(11)
C19 0.0233(13) 0.0281(14) 0.0225(12) 0.0021(11) -0.0010(10) 0.0023(10)
C20 0.0223(13) 0.0235(13) 0.0199(12) -0.0010(11) 0.0010(10) 0.0027(10)
C21 0.0232(13) 0.0287(14) 0.0189(11) 0.0000(11) 0.0012(10) 0.0030(10)
C22 0.0323(17) 0.0329(16) 0.0313(15) -0.0062(13) -0.0108(13) 0.0087(13)
C23 0.044(2) 0.0342(17) 0.0319(16) -0.0073(15) -0.0074(14) 0.0127(13)
C24 0.0325(16) 0.0359(16) 0.0216(13) 0.0035(13) -0.0033(11) 0.0039(12)
C25 0.0365(17) 0.0349(17) 0.0234(13) -0.0029(14) -0.0077(12) -0.0007(12)
C26 0.0367(17) 0.0284(15) 0.0212(12) -0.0015(13) -0.0017(12) 0.0019(11)
C27 0.0233(13) 0.0293(14) 0.0180(11) 0.0034(11) 0.0025(10) 0.0012(10)
C28 0.0335(17) 0.0303(15) 0.0341(15) -0.0051(13) 0.0105(13) -0.0052(12)
C29 0.0297(16) 0.0378(17) 0.0341(15) -0.0060(14) 0.0104(13) -0.0022(13)
C30 0.0248(14) 0.0400(17) 0.0196(12) 0.0036(13) 0.0047(10) 0.0002(11)
C31 0.0311(16) 0.0340(16) 0.0218(13) 0.0021(13) 0.0038(11) -0.0054(11)
C32 0.0230(13) 0.0317(15) 0.0236(12) -0.0025(12) 0.0026(10) -0.0040(11)
C33 0.0229(13) 0.0258(13) 0.0173(11) -0.0001(11) 0.0022(10) 0.0012(10)
C34 0.050(2) 0.0313(17) 0.0338(16) -0.0108(16) -0.0170(15) 0.0067(13)
C35 0.057(2) 0.042(2) 0.0343(17) -0.0149(18) -0.0189(17) -0.0012(15)
C36 0.0253(14) 0.0437(18) 0.0176(12) -0.0011(13) -0.0016(10) 0.0047(11)
C37 0.060(3) 0.0362(19) 0.0387(18) -0.0113(18) -0.0204(18) 0.0158(15)
C38 0.065(3) 0.0302(17) 0.0411(19) -0.0186(18) -0.0265(19) 0.0135(14)
C39 0.0246(13) 0.0246(13) 0.0197(11) 0.0020(11) 0.0040(10) 0.0019(10)
C40 0.0298(16) 0.0277(15) 0.0335(15) -0.0026(12) 0.0086(12) -0.0033(12)
C41 0.0262(15) 0.0308(16) 0.0375(16) -0.0006(12) 0.0104(12) -0.0008(12)
C42 0.0235(14) 0.0330(16) 0.0292(14) 0.0061(12) 0.0061(11) 0.0025(12)
C43 0.0309(17) 0.0392(19) 0.0479(19) -0.0011(15) 0.0114(15) -0.0167(15)
C44 0.0260(15) 0.0368(17) 0.0435(18) -0.0026(13) 0.0101(13) -0.0143(14)
C45 0.0362(17) 0.0265(14) 0.0229(13) -0.0057(12) 0.0022(12) -0.0014(11)
C46 0.0342(16) 0.0236(14) 0.0304(14) -0.0029(12) 0.0023(12) -0.0040(11)
C47 0.0362(18) 0.0328(17) 0.0399(17) -0.0004(14) 0.0044(14) -0.0115(14)
C48 0.053(2) 0.052(2) 0.0261(15) 0.0001(19) 0.0047(15) -0.0092(15)
C49 0.0247(14) 0.0234(14) 0.0319(14) -0.0005(11) 0.0001(11) 0.0040(11)
C50 0.0250(15) 0.0237(14) 0.0458(18) 0.0001(12) 0.0048(13) 0.0014(13)
C51 0.0355(19) 0.0356(19) 0.058(2) 0.0096(15) 0.0031(17) 0.0062(16)
C52B 0.032(4) 0.040(4) 0.099(11) 0.009(4) 0.002(6) 0.005(6)
C52A 0.032(4) 0.040(4) 0.099(11) 0.009(4) 0.002(6) 0.005(6)
C53 0.0236(14) 0.0286(15) 0.0470(18) -0.0016(12) 0.0113(13) -0.0004(13)
C54 0.0309(16) 0.0349(17) 0.0428(18) -0.0074(14) 0.0138(14) -0.0017(14)
C55 0.0294(18) 0.050(2) 0.057(2) -0.0026(16) 0.0138(16) 0.0101(18)
C56A 0.049(4) 0.068(4) 0.072(7) -0.021(3) 0.024(5) 0.018(5)
C56B 0.049(4) 0.068(4) 0.072(7) -0.021(3) 0.024(5) 0.018(5)
C57 0.0327(16) 0.0251(14) 0.0306(14) 0.0037(12) 0.0038(12) 0.0040(11)
C58 0.0380(18) 0.0303(16) 0.0291(14) -0.0033(14) 0.0031(13) 0.0073(12)
C59 0.064(3) 0.0305(17) 0.0356(17) -0.0032(17) -0.0052(17) 0.0076(14)
C60 0.084(3) 0.044(2) 0.0299(17) -0.019(2) 0.0002(19) 0.0081(15)
C61 0.0258(14) 0.0265(14) 0.0246(13) -0.0022(11) 0.0055(11) -0.0001(11)
C62 0.0349(17) 0.0308(16) 0.0300(14) -0.0086(13) 0.0034(13) -0.0040(12)
C63 0.0335(17) 0.0388(18) 0.0343(16) -0.0124(15) -0.0011(13) -0.0011(14)
C64 0.0373(19) 0.042(2) 0.0402(18) -0.0040(16) 0.0087(15) 0.0055(15)
C65 0.0310(16) 0.0315(16) 0.0299(14) -0.0006(13) 0.0100(12) -0.0077(12)
C66 0.047(2) 0.0336(17) 0.0233(13) -0.0010(15) 0.0062(13) -0.0064(12)
C67 0.070(3) 0.059(3) 0.0304(17) 0.017(2) -0.0035(18) -0.0141(17)
C68 0.055(3) 0.070(3) 0.0281(16) 0.015(2) 0.0021(16) -0.0107(17)
Cl5 0.0376(5) 0.0345(4) 0.0592(5) 0.0042(4) 0.0022(4) -0.0150(4)
O1 0.0504(18) 0.0419(16) 0.078(2) 0.0039(14) 0.0177(16) -0.0198(15)
O2 0.083(3) 0.047(2) 0.124(4) 0.023(2) 0.033(3) 0.017(2)
O3 0.0460(17) 0.0484(17) 0.073(2) 0.0070(14) 0.0150(15) -0.0066(15)
O4 0.055(2) 0.151(5) 0.084(3) -0.011(3) -0.009(2) -0.059(3)

loop_
_atom_type_symbol
_atom_type_description
_atom_type_scat_dispersion_real
_atom_type_scat_dispersion_imag
_atom_type_scat_source
C C 0.0033 0.0016 'International Tables Vol C Tables 4.2.6.8 and 6.1.1.4'
H H 0.0000 0.0000 'International Tables Vol C Tables 4.2.6.8 and 6.1.1.4'
Cl Cl 0.1484 0.1585 'International Tables Vol C Tables 4.2.6.8 and 6.1.1.4'
Co Co 0.3494 0.9721 'International Tables Vol C Tables 4.2.6.8 and 6.1.1.4'
N N 0.0061 0.0033 'International Tables Vol C Tables 4.2.6.8 and 6.1.1.4'
O O 0.0106 0.0060 'International Tables Vol C Tables 4.2.6.8 and 6.1.1.4'
P P 0.1023 0.0942 'International Tables Vol C Tables 4.2.6.8 and 6.1.1.4'

loop_
_geom_angle_atom_site_label_1
_geom_angle_atom_site_label_2
_geom_angle_atom_site_label_3
_geom_angle_site_symmetry_1
_geom_angle_site_symmetry_3
_geom_angle
_geom_angle_publ_flag
N4 Co1 N2 . . 178.50(10) y
N4 Co1 N1 . . 90.36(10) y
N2 Co1 N1 . . 89.63(10) y
N4 Co1 N3 . . 89.92(9) y
N2 Co1 N3 . . 90.13(9) y
N1 Co1 N3 . . 178.85(10) y
N4 Co1 P2 . . 89.41(7) y
N2 Co1 P2 . . 89.09(7) y
N1 Co1 P2 . . 91.68(7) y
N3 Co1 P2 . . 89.44(7) y
N4 Co1 P1 . . 91.40(7) y
N2 Co1 P1 . . 90.10(7) y
N1 Co1 P1 . . 88.48(7) y
N3 Co1 P1 . . 90.39(7) y
P2 Co1 P1 . . 179.18(3) y
C49 P1 C45 . . 105.88(15) ?
C49 P1 C53 . . 104.33(15) ?
C45 P1 C53 . . 107.52(16) ?
C49 P1 Co1 . . 115.86(11) ?
C45 P1 Co1 . . 112.48(10) ?
C53 P1 Co1 . . 110.16(11) ?
C65 P2 C61 . . 104.00(15) ?
C65 P2 C57 . . 100.97(15) ?
C61 P2 C57 . . 104.32(15) ?
C65 P2 Co1 . . 118.53(11) ?
C61 P2 Co1 . . 112.51(10) ?
C57 P2 Co1 . . 114.80(11) ?
C5 N1 C2 . . 105.4(2) ?
C5 N1 Co1 . . 127.74(19) ?
C2 N1 Co1 . . 126.86(19) ?
C7 N2 C10 . . 105.1(2) ?
C7 N2 Co1 . . 127.51(18) ?
C10 N2 Co1 . . 127.38(19) ?
C12 N3 C15 . . 105.8(2) ?
C12 N3 Co1 . . 126.70(19) ?
C15 N3 Co1 . . 127.35(18) ?
C17 N4 C20 . . 105.2(2) ?
C17 N4 Co1 . . 127.75(18) ?
C20 N4 Co1 . . 127.07(19) ?
C20 C1 C2 . . 123.0(3) ?
C20 C1 C21 . . 117.3(3) ?
C2 C1 C21 . . 119.7(2) ?
N1 C2 C1 . . 126.3(2) ?
N1 C2 C3 . . 110.4(3) ?
C1 C2 C3 . . 123.0(3) ?
C4 C3 C2 . . 107.1(3) ?
C4 C3 H3 . . 126.5 ?
C2 C3 H3 . . 126.5 ?
C3 C4 C5 . . 106.5(3) ?
C3 C4 H4 . . 126.7 ?
C5 C4 H4 . . 126.7 ?
N1 C5 C6 . . 126.2(2) ?
N1 C5 C4 . . 110.5(3) ?
C6 C5 C4 . . 123.3(3) ?
C5 C6 C7 . . 122.4(3) ?
C5 C6 C27 . . 119.1(2) ?
C7 C6 C27 . . 118.5(3) ?
N2 C7 C6 . . 126.2(3) ?
N2 C7 C8 . . 110.6(2) ?
C6 C7 C8 . . 123.1(3) ?
C9 C8 C7 . . 106.8(3) ?
C9 C8 H8 . . 126.6 ?
C7 C8 H8 . . 126.6 ?
C8 C9 C10 . . 107.0(2) ?
C8 C9 H9 . . 126.5 ?
C10 C9 H9 . . 126.5 ?
N2 C10 C11 . . 125.7(3) ?
N2 C10 C9 . . 110.5(2) ?
C11 C10 C9 . . 123.7(2) ?
C12 C11 C10 . . 122.9(2) ?
C12 C11 C33 . . 119.6(2) ?
C10 C11 C33 . . 117.5(3) ?
N3 C12 C11 . . 126.8(2) ?
N3 C12 C13 . . 110.3(3) ?
C11 C12 C13 . . 122.9(2) ?
C14 C13 C12 . . 107.0(2) ?
C14 C13 H13 . . 126.5 ?
C12 C13 H13 . . 126.5 ?
C13 C14 C15 . . 106.8(3) ?
C13 C14 H14 . . 126.6 ?
C15 C14 H14 . . 126.6 ?
N3 C15 C16 . . 125.9(2) ?
N3 C15 C14 . . 110.0(2) ?
C16 C15 C14 . . 124.1(3) ?
C17 C16 C15 . . 122.9(3) ?
C17 C16 C39 . . 116.6(3) ?
C15 C16 C39 . . 120.3(2) ?
N4 C17 C16 . . 126.2(3) ?
N4 C17 C18 . . 110.5(2) ?
C16 C17 C18 . . 123.3(3) ?
C19 C18 C17 . . 107.0(3) ?
C19 C18 H18 . . 126.5 ?
C17 C18 H18 . . 126.5 ?
C18 C19 C20 . . 107.1(3) ?
C18 C19 H19 . . 126.5 ?
C20 C19 H19 . . 126.5 ?
N4 C20 C1 . . 126.1(3) ?
N4 C20 C19 . . 110.3(2) ?
C1 C20 C19 . . 123.6(3) ?
C22 C21 C26 . . 119.2(3) ?
C22 C21 C1 . . 120.7(3) ?
C26 C21 C1 . . 120.1(3) ?
C21 C22 C23 . . 119.9(3) ?
C21 C22 H22 . . 120.0 ?
C23 C22 H22 . . 120.0 ?
C24 C23 C22 . . 119.8(3) ?
C24 C23 H23 . . 120.1 ?
C22 C23 H23 . . 120.1 ?
C23 C24 C25 . . 121.8(3) ?
C23 C24 Cl1 . . 119.3(3) ?
C25 C24 Cl1 . . 118.9(3) ?
C24 C25 C26 . . 118.0(3) ?
C24 C25 H25 . . 121.0 ?
C26 C25 H25 . . 121.0 ?
C21 C26 C25 . . 121.2(3) ?
C21 C26 H26 . . 119.4 ?
C25 C26 H26 . . 119.4 ?
C28 C27 C32 . . 118.9(3) ?
C28 C27 C6 . . 120.6(3) ?
C32 C27 C6 . . 120.5(3) ?
C29 C28 C27 . . 121.2(3) ?
C29 C28 H28 . . 119.4 ?
C27 C28 H28 . . 119.4 ?
C28 C29 C30 . . 118.4(3) ?
C28 C29 H29 . . 120.8 ?
C30 C29 H29 . . 120.8 ?
C31 C30 C29 . . 122.0(3) ?
C31 C30 Cl2 . . 119.7(3) ?
C29 C30 Cl2 . . 118.3(3) ?
C30 C31 C32 . . 119.1(3) ?
C30 C31 H31 . . 120.4 ?
C32 C31 H31 . . 120.4 ?
C31 C32 C27 . . 120.4(3) ?
C31 C32 H32 . . 119.8 ?
C27 C32 H32 . . 119.8 ?
C34 C33 C38 . . 118.2(3) ?
C34 C33 C11 . . 119.6(3) ?
C38 C33 C11 . . 122.2(3) ?
C33 C34 C35 . . 121.4(3) ?
C33 C34 H34 . . 119.3 ?
C35 C34 H34 . . 119.3 ?
C36 C35 C34 . . 118.9(3) ?
C36 C35 H35 . . 120.5 ?
C34 C35 H35 . . 120.5 ?
C37 C36 C35 . . 121.0(3) ?
C37 C36 Cl3 . . 119.2(3) ?
C35 C36 Cl3 . . 119.8(3) ?
C36 C37 C38 . . 119.2(3) ?
C36 C37 H37 . . 120.4 ?
C38 C37 H37 . . 120.4 ?
C33 C38 C37 . . 121.2(3) ?
C33 C38 H38 . . 119.4 ?
C37 C38 H38 . . 119.4 ?
C44 C39 C40 . . 117.8(3) ?
C44 C39 C16 . . 119.5(3) ?
C40 C39 C16 . . 122.4(3) ?
C41 C40 C39 . . 121.2(3) ?
C41 C40 H40 . . 119.4 ?
C39 C40 H40 . . 119.4 ?
C42 C41 C40 . . 119.2(3) ?
C42 C41 H41 . . 120.4 ?
C40 C41 H41 . . 120.4 ?
C43 C42 C41 . . 121.4(3) ?
C43 C42 Cl4 . . 119.2(3) ?
C41 C42 Cl4 . . 119.4(3) ?
C42 C43 C44 . . 119.1(3) ?
C42 C43 H43 . . 120.4 ?
C44 C43 H43 . . 120.4 ?
C39 C44 C43 . . 121.2(3) ?
C39 C44 H44 . . 119.4 ?
C43 C44 H44 . . 119.4 ?
C46 C45 P1 . . 119.2(2) ?
C46 C45 H45A . . 107.5 ?
P1 C45 H45A . . 107.5 ?
C46 C45 H45B . . 107.5 ?
P1 C45 H45B . . 107.5 ?
H45A C45 H45B . . 107.0 ?
C45 C46 C47 . . 111.3(3) ?
C45 C46 H46A . . 109.4 ?
C47 C46 H46A . . 109.4 ?
C45 C46 H46B . . 109.4 ?
C47 C46 H46B . . 109.4 ?
H46A C46 H46B . . 108.0 ?
C48 C47 C46 . . 114.1(3) ?
C48 C47 H47A . . 108.7 ?
C46 C47 H47A . . 108.7 ?
C48 C47 H47B . . 108.7 ?
C46 C47 H47B . . 108.7 ?
H47A C47 H47B . . 107.6 ?
C47 C48 H48A . . 109.5 ?
C47 C48 H48B . . 109.5 ?
H48A C48 H48B . . 109.5 ?
C47 C48 H48C . . 109.5 ?
H48A C48 H48C . . 109.5 ?
H48B C48 H48C . . 109.5 ?
C50 C49 P1 . . 116.5(2) ?
C50 C49 H49A . . 108.2 ?
P1 C49 H49A . . 108.2 ?
C50 C49 H49B . . 108.2 ?
P1 C49 H49B . . 108.2 ?
H49A C49 H49B . . 107.3 ?
C49 C50 C51 . . 112.3(3) ?
C49 C50 H50A . . 109.1 ?
C51 C50 H50A . . 109.1 ?
C49 C50 H50B . . 109.1 ?
C51 C50 H50B . . 109.1 ?
H50A C50 H50B . . 107.9 ?
C52A C51 C50 . . 114.6(11) ?
C50 C51 C52B . . 106(2) ?
C52A C51 H51A . . 108.6 ?
C50 C51 H51A . . 108.6 ?
C52B C51 H51A . . 102.9 ?
C52A C51 H51B . . 108.6 ?
C50 C51 H51B . . 108.6 ?
C52B C51 H51B . . 122.8 ?
H51A C51 H51B . . 107.6 ?
C52A C51 H51C . . 91.8 ?
C50 C51 H51C . . 111.1 ?
C52B C51 H51C . . 105.8 ?
H51A C51 H51C . . 121.4 ?
C52A C51 H51D . . 117.7 ?
C50 C51 H51D . . 110.9 ?
C52B C51 H51D . . 114.2 ?
H51B C51 H51D . . 94.2 ?
H51C C51 H51D . . 109.1 ?
C51 C52B H52A . . 109.5 ?
C51 C52B H52B . . 109.5 ?
H52A C52B H52B . . 109.5 ?
C51 C52B H52C . . 109.5 ?
H52A C52B H52C . . 109.5 ?
C51 C52A H52D . . 109.5 ?
C51 C52A H52E . . 109.5 ?
C51 C52A H52F . . 109.5 ?
C54 C53 P1 . . 119.9(2) ?
C54 C53 H53A . . 107.4 ?
P1 C53 H53A . . 107.4 ?
C54 C53 H53B . . 107.4 ?
P1 C53 H53B . . 107.4 ?
H53A C53 H53B . . 106.9 ?
C55 C54 C53 . . 113.0(3) ?
C55 C54 H54A . . 109.0 ?
C53 C54 H54A . . 109.0 ?
C55 C54 H54B . . 109.0 ?
C53 C54 H54B . . 109.0 ?
H54A C54 H54B . . 107.8 ?
C54 C55 C56A . . 114.4(5) ?
C54 C55 C56B . . 110.5(9) ?
C54 C55 H55A . . 108.7 ?
C56A C55 H55A . . 108.7 ?
C56B C55 H55A . . 128.8 ?
C54 C55 H55B . . 108.7 ?
C56A C55 H55B . . 108.7 ?
C56B C55 H55B . . 89.7 ?
H55A C55 H55B . . 107.6 ?
C54 C55 H55C . . 109.7 ?
C56A C55 H55C . . 88.6 ?
C56B C55 H55C . . 110.8 ?
H55B C55 H55C . . 125.6 ?
C54 C55 H55D . . 109.6 ?
C56A C55 H55D . . 123.4 ?
C56B C55 H55D . . 107.9 ?
H55A C55 H55D . . 88.2 ?
H55C C55 H55D . . 108.2 ?
C55 C56A H56A . . 109.5 ?
C55 C56A H56B . . 109.5 ?
C55 C56A H56C . . 109.5 ?
C55 C56B H56D . . 109.5 ?
C55 C56B H56E . . 109.5 ?
H56D C56B H56E . . 109.5 ?
C55 C56B H56F . . 109.5 ?
H56D C56B H56F . . 109.5 ?
H56E C56B H56F . . 109.5 ?
C58 C57 P2 . . 117.2(2) ?
C58 C57 H57A . . 108.0 ?
P2 C57 H57A . . 108.0 ?
C58 C57 H57B . . 108.0 ?
P2 C57 H57B . . 108.0 ?
H57A C57 H57B . . 107.2 ?
C59 C58 C57 . . 110.8(3) ?
C59 C58 H58A . . 109.5 ?
C57 C58 H58A . . 109.5 ?
C59 C58 H58B . . 109.5 ?
C57 C58 H58B . . 109.5 ?
H58A C58 H58B . . 108.1 ?
C60 C59 C58 . . 111.0(4) ?
C60 C59 H59A . . 109.4 ?
C58 C59 H59A . . 109.4 ?
C60 C59 H59B . . 109.4 ?
C58 C59 H59B . . 109.4 ?
H59A C59 H59B . . 108.0 ?
C59 C60 H60A . . 109.5 ?
C59 C60 H60B . . 109.5 ?
H60A C60 H60B . . 109.5 ?
C59 C60 H60C . . 109.5 ?
H60A C60 H60C . . 109.5 ?
H60B C60 H60C . . 109.5 ?
C62 C61 P2 . . 116.5(2) ?
C62 C61 H61A . . 108.2 ?
P2 C61 H61A . . 108.2 ?
C62 C61 H61B . . 108.2 ?
P2 C61 H61B . . 108.2 ?
H61A C61 H61B . . 107.3 ?
C61 C62 C63 . . 111.4(3) ?
C61 C62 H62A . . 109.4 ?
C63 C62 H62A . . 109.4 ?
C61 C62 H62B . . 109.4 ?
C63 C62 H62B . . 109.4 ?
H62A C62 H62B . . 108.0 ?
C64 C63 C62 . . 112.7(3) ?
C64 C63 H63A . . 109.0 ?
C62 C63 H63A . . 109.0 ?
C64 C63 H63B . . 109.0 ?
C62 C63 H63B . . 109.0 ?
H63A C63 H63B . . 107.8 ?
C63 C64 H64A . . 109.5 ?
C63 C64 H64B . . 109.5 ?
H64A C64 H64B . . 109.5 ?
C63 C64 H64C . . 109.5 ?
H64A C64 H64C . . 109.5 ?
H64B C64 H64C . . 109.5 ?
C66 C65 P2 . . 116.8(2) ?
C66 C65 H65A . . 108.1 ?
P2 C65 H65A . . 108.1 ?
C66 C65 H65B . . 108.1 ?
P2 C65 H65B . . 108.1 ?
H65A C65 H65B . . 107.3 ?
C67 C66 C65 . . 113.2(3) ?
C67 C66 H66A . . 108.9 ?
C65 C66 H66A . . 108.9 ?
C67 C66 H66B . . 108.9 ?
C65 C66 H66B . . 108.9 ?
H66A C66 H66B . . 107.7 ?
C66 C67 C68 . . 112.1(4) ?
C66 C67 H67A . . 109.2 ?
C68 C67 H67A . . 109.2 ?
C66 C67 H67B . . 109.2 ?
C68 C67 H67B . . 109.2 ?
H67A C67 H67B . . 107.9 ?
C67 C68 H68A . . 109.5 ?
C67 C68 H68B . . 109.5 ?
H68A C68 H68B . . 109.5 ?
C67 C68 H68C . . 109.5 ?
H68A C68 H68C . . 109.5 ?
H68B C68 H68C . . 109.5 ?
O4 Cl5 O1 . . 110.1(2) ?
O4 Cl5 O3 . . 110.1(3) ?
O1 Cl5 O3 . . 110.2(2) ?
O4 Cl5 O2 . . 111.1(3) ?
O1 Cl5 O2 . . 106.7(2) ?
O3 Cl5 O2 . . 108.6(2) ?

loop_
_geom_bond_atom_site_label_1
_geom_bond_atom_site_label_2
_geom_bond_site_symmetry_2
_geom_bond_distance
_geom_bond_publ_flag
Co1 N4 . 1.979(2) y
Co1 N2 . 1.985(2) y
Co1 N1 . 1.989(2) y
Co1 N3 . 1.997(2) y
Co1 P2 . 2.3385(9) y
Co1 P1 . 2.3395(8) y
Cl1 C24 . 1.753(3) ?
Cl2 C30 . 1.750(3) ?
Cl3 C36 . 1.745(3) ?
Cl4 C42 . 1.744(3) ?
P1 C49 . 1.827(3) ?
P1 C45 . 1.837(3) ?
P1 C53 . 1.837(3) ?
P2 C65 . 1.836(3) ?
P2 C61 . 1.841(3) ?
P2 C57 . 1.847(3) ?
N1 C5 . 1.376(4) ?
N1 C2 . 1.377(3) ?
N2 C7 . 1.378(4) ?
N2 C10 . 1.381(3) ?
N3 C12 . 1.373(3) ?
N3 C15 . 1.378(4) ?
N4 C17 . 1.375(4) ?
N4 C20 . 1.386(3) ?
C1 C20 . 1.389(4) ?
C1 C2 . 1.389(4) ?
C1 C21 . 1.502(4) ?
C2 C3 . 1.440(4) ?
C3 C4 . 1.356(5) ?
C3 H3 . 0.9500 ?
C4 C5 . 1.445(4) ?
C4 H4 . 0.9500 ?
C5 C6 . 1.391(4) ?
C6 C7 . 1.398(4) ?
C6 C27 . 1.493(4) ?
C7 C8 . 1.438(4) ?
C8 C9 . 1.356(4) ?
C8 H8 . 0.9500 ?
C9 C10 . 1.434(4) ?
C9 H9 . 0.9500 ?
C10 C11 . 1.402(4) ?
C11 C12 . 1.387(4) ?
C11 C33 . 1.503(4) ?
C12 C13 . 1.438(4) ?
C13 C14 . 1.357(4) ?
C13 H13 . 0.9500 ?
C14 C15 . 1.444(4) ?
C14 H14 . 0.9500 ?
C15 C16 . 1.396(4) ?
C16 C17 . 1.395(4) ?
C16 C39 . 1.493(4) ?
C17 C18 . 1.441(4) ?
C18 C19 . 1.350(4) ?
C18 H18 . 0.9500 ?
C19 C20 . 1.437(4) ?
C19 H19 . 0.9500 ?
C21 C22 . 1.388(4) ?
C21 C26 . 1.389(4) ?
C22 C23 . 1.391(4) ?
C22 H22 . 0.9500 ?
C23 C24 . 1.366(5) ?
C23 H23 . 0.9500 ?
C24 C25 . 1.385(5) ?
C25 C26 . 1.393(4) ?
C25 H25 . 0.9500 ?
C26 H26 . 0.9500 ?
C27 C28 . 1.396(4) ?
C27 C32 . 1.398(4) ?
C28 C29 . 1.389(5) ?
C28 H28 . 0.9500 ?
C29 C30 . 1.390(5) ?
C29 H29 . 0.9500 ?
C30 C31 . 1.372(5) ?
C31 C32 . 1.397(4) ?
C31 H31 . 0.9500 ?
C32 H32 . 0.9500 ?
C33 C34 . 1.378(4) ?
C33 C38 . 1.378(4) ?
C34 C35 . 1.393(5) ?
C34 H34 . 0.9500 ?
C35 C36 . 1.372(5) ?
C35 H35 . 0.9500 ?
C36 C37 . 1.368(5) ?
C37 C38 . 1.391(5) ?
C37 H37 . 0.9500 ?
C38 H38 . 0.9500 ?
C39 C44 . 1.393(4) ?
C39 C40 . 1.395(4) ?
C40 C41 . 1.388(4) ?
C40 H40 . 0.9500 ?
C41 C42 . 1.375(5) ?
C41 H41 . 0.9500 ?
C42 C43 . 1.369(5) ?
C43 C44 . 1.395(5) ?
C43 H43 . 0.9500 ?
C44 H44 . 0.9500 ?
C45 C46 . 1.531(4) ?
C45 H45A . 0.9900 ?
C45 H45B . 0.9900 ?
C46 C47 . 1.536(5) ?
C46 H46A . 0.9900 ?
C46 H46B . 0.9900 ?
C47 C48 . 1.521(5) ?
C47 H47A . 0.9900 ?
C47 H47B . 0.9900 ?
C48 H48A . 0.9800 ?
C48 H48B . 0.9800 ?
C48 H48C . 0.9800 ?
C49 C50 . 1.516(5) ?
C49 H49A . 0.9900 ?
C49 H49B . 0.9900 ?
C50 C51 . 1.530(5) ?
C50 H50A . 0.9900 ?
C50 H50B . 0.9900 ?
C51 C52A . 1.521(7) ?
C51 C52B . 1.537(10) ?
C51 H51A . 0.9900 ?
C51 H51B . 0.9900 ?
C51 H51C . 0.9599 ?
C51 H51D . 0.9601 ?
C52B H52A . 0.9800 ?
C52B H52B . 0.9800 ?
C52B H52C . 0.9800 ?
C52A H52D . 0.9800 ?
C52A H52E . 0.9800 ?
C52A H52F . 0.9800 ?
C53 C54 . 1.510(5) ?
C53 H53A . 0.9900 ?
C53 H53B . 0.9900 ?
C54 C55 . 1.505(5) ?
C54 H54A . 0.9900 ?
C54 H54B . 0.9900 ?
C55 C56A . 1.522(7) ?
C55 C56B . 1.544(9) ?
C55 H55A . 0.9900 ?
C55 H55B . 0.9900 ?
C55 H55C . 0.9601 ?
C55 H55D . 0.9599 ?
C56A H56A . 0.9800 ?
C56A H56B . 0.9800 ?
C56A H56C . 0.9800 ?
C56B H56D . 0.9800 ?
C56B H56E . 0.9800 ?
C56B H56F . 0.9800 ?
C57 C58 . 1.537(5) ?
C57 H57A . 0.9900 ?
C57 H57B . 0.9900 ?
C58 C59 . 1.529(5) ?
C58 H58A . 0.9900 ?
C58 H58B . 0.9900 ?
C59 C60 . 1.527(6) ?
C59 H59A . 0.9900 ?
C59 H59B . 0.9900 ?
C60 H60A . 0.9800 ?
C60 H60B . 0.9800 ?
C60 H60C . 0.9800 ?
C61 C62 . 1.533(4) ?
C61 H61A . 0.9900 ?
C61 H61B . 0.9900 ?
C62 C63 . 1.546(5) ?
C62 H62A . 0.9900 ?
C62 H62B . 0.9900 ?
C63 C64 . 1.515(5) ?
C63 H63A . 0.9900 ?
C63 H63B . 0.9900 ?
C64 H64A . 0.9800 ?
C64 H64B . 0.9800 ?
C64 H64C . 0.9800 ?
C65 C66 . 1.517(5) ?
C65 H65A . 0.9900 ?
C65 H65B . 0.9900 ?
C66 C67 . 1.508(5) ?
C66 H66A . 0.9900 ?
C66 H66B . 0.9900 ?
C67 C68 . 1.516(6) ?
C67 H67A . 0.9900 ?
C67 H67B . 0.9900 ?
C68 H68A . 0.9800 ?
C68 H68B . 0.9800 ?
C68 H68C . 0.9800 ?
Cl5 O4 . 1.410(4) ?
Cl5 O1 . 1.432(3) ?
Cl5 O3 . 1.440(3) ?
Cl5 O2 . 1.453(4) ?

loop_
_geom_hbond_atom_site_label_D
_geom_hbond_atom_site_label_H
_geom_hbond_atom_site_label_A
_geom_hbond_site_symmetry_A
_geom_hbond_distance_DH
_geom_hbond_distance_HA
_geom_hbond_distance_DA
_geom_hbond_angle_DHA
_geom_hbond_publ_flag
C22 H22 O3 2_656 0.9500 2.4800 3.403(5) 165.00 y
C31 H31 O3 . 0.9500 2.5500 3.277(5) 134.00 y
C32 H32 O1 . 0.9500 2.4900 3.407(5) 163.00 y
C34 H34 Cl4 1_655 0.9500 2.8000 3.643(4) 148.00 y
C50 H50B N4 . 0.9900 2.5900 3.359(4) 134.00 y
C67 H67B O1 . 0.9900 2.5200 3.376(6) 145.00 y
C66 H66B Cg1 1_555 0.99 2.43 3.335(4) 151 y
C53 H53A Cg2 1_555 0.99 2.89 3.574(4) 127 y
C58 H58A Cg3 1_555 0.99 2.48 3.431(4) 161 y
C50 H50B Cg4 1_555 0.99 2.47 3.353(4) 149 y
C61 H61B Cg4 1_555 0.99 2.77 3.428(3) 125 y

loop_
_geom_torsion_atom_site_label_1
_geom_torsion_atom_site_label_2
_geom_torsion_atom_site_label_3
_geom_torsion_atom_site_label_4
_geom_torsion_site_symmetry_1
_geom_torsion_site_symmetry_2
_geom_torsion_site_symmetry_3
_geom_torsion_site_symmetry_4
_geom_torsion
_geom_torsion_publ_flag
N4 Co1 P1 C49 . . . . -29.06(14) ?
N2 Co1 P1 C49 . . . . 150.88(14) ?
N1 Co1 P1 C49 . . . . 61.26(14) ?
N3 Co1 P1 C49 . . . . -118.99(14) ?
N4 Co1 P1 C45 . . . . 92.92(14) ?
N2 Co1 P1 C45 . . . . -87.14(14) ?
N1 Co1 P1 C45 . . . . -176.77(14) ?
N3 Co1 P1 C45 . . . . 2.99(14) ?
N4 Co1 P1 C53 . . . . -147.15(14) ?
N2 Co1 P1 C53 . . . . 32.79(14) ?
N1 Co1 P1 C53 . . . . -56.83(14) ?
N3 Co1 P1 C53 . . . . 122.92(14) ?
N4 Co1 P2 C65 . . . . 104.68(14) ?
N2 Co1 P2 C65 . . . . -75.26(14) ?
N1 Co1 P2 C65 . . . . 14.34(15) ?
N3 Co1 P2 C65 . . . . -165.40(15) ?
N4 Co1 P2 C61 . . . . -16.89(12) ?
N2 Co1 P2 C61 . . . . 163.18(12) ?
N1 Co1 P2 C61 . . . . -107.22(12) ?
N3 Co1 P2 C61 . . . . 73.04(12) ?
N4 Co1 P2 C57 . . . . -135.99(13) ?
N2 Co1 P2 C57 . . . . 44.07(13) ?
N1 Co1 P2 C57 . . . . 133.67(14) ?
N3 Co1 P2 C57 . . . . -46.07(14) ?
N4 Co1 N1 C5 . . . . -175.6(3) ?
N2 Co1 N1 C5 . . . . 2.9(3) ?
P2 Co1 N1 C5 . . . . -86.2(2) ?
P1 Co1 N1 C5 . . . . 93.0(2) ?
N4 Co1 N1 C2 . . . . 4.6(2) ?
N2 Co1 N1 C2 . . . . -176.9(2) ?
P2 Co1 N1 C2 . . . . 94.0(2) ?
P1 Co1 N1 C2 . . . . -86.8(2) ?
N1 Co1 N2 C7 . . . . -5.7(2) ?
N3 Co1 N2 C7 . . . . 175.5(2) ?
P2 Co1 N2 C7 . . . . 86.0(2) ?
P1 Co1 N2 C7 . . . . -94.1(2) ?
N1 Co1 N2 C10 . . . . 172.9(2) ?
N3 Co1 N2 C10 . . . . -6.0(2) ?
P2 Co1 N2 C10 . . . . -95.5(2) ?
P1 Co1 N2 C10 . . . . 84.4(2) ?
N4 Co1 N3 C12 . . . . -175.6(2) ?
N2 Co1 N3 C12 . . . . 5.9(2) ?
P2 Co1 N3 C12 . . . . 95.0(2) ?
P1 Co1 N3 C12 . . . . -84.2(2) ?
N4 Co1 N3 C15 . . . . -0.3(2) ?
N2 Co1 N3 C15 . . . . -178.8(2) ?
P2 Co1 N3 C15 . . . . -89.7(2) ?
P1 Co1 N3 C15 . . . . 91.1(2) ?
N1 Co1 N4 C17 . . . . 179.5(2) ?
N3 Co1 N4 C17 . . . . -1.6(2) ?
P2 Co1 N4 C17 . . . . 87.8(2) ?
P1 Co1 N4 C17 . . . . -92.0(2) ?
N1 Co1 N4 C20 . . . . 0.1(2) ?
N3 Co1 N4 C20 . . . . 179.0(2) ?
P2 Co1 N4 C20 . . . . -91.5(2) ?
P1 Co1 N4 C20 . . . . 88.6(2) ?
C5 N1 C2 C1 . . . . 172.8(3) ?
Co1 N1 C2 C1 . . . . -7.3(4) ?
C5 N1 C2 C3 . . . . -1.5(3) ?
Co1 N1 C2 C3 . . . . 178.4(2) ?
C20 C1 C2 N1 . . . . 4.0(5) ?
C21 C1 C2 N1 . . . . -175.1(3) ?
C20 C1 C2 C3 . . . . 177.6(3) ?
C21 C1 C2 C3 . . . . -1.4(5) ?
N1 C2 C3 C4 . . . . 1.5(4) ?
C1 C2 C3 C4 . . . . -173.1(3) ?
C2 C3 C4 C5 . . . . -0.7(4) ?
C2 N1 C5 C6 . . . . -178.5(3) ?
Co1 N1 C5 C6 . . . . 1.6(4) ?
C2 N1 C5 C4 . . . . 1.0(3) ?
Co1 N1 C5 C4 . . . . -178.8(2) ?
C3 C4 C5 N1 . . . . -0.2(4) ?
C3 C4 C5 C6 . . . . 179.4(3) ?
N1 C5 C6 C7 . . . . -5.1(5) ?
C4 C5 C6 C7 . . . . 175.4(3) ?
N1 C5 C6 C27 . . . . 177.8(3) ?
C4 C5 C6 C27 . . . . -1.7(4) ?
C10 N2 C7 C6 . . . . -174.5(3) ?
Co1 N2 C7 C6 . . . . 4.3(4) ?
C10 N2 C7 C8 . . . . 1.6(3) ?
Co1 N2 C7 C8 . . . . -179.6(2) ?
C5 C6 C7 N2 . . . . 2.0(5) ?
C27 C6 C7 N2 . . . . 179.1(3) ?
C5 C6 C7 C8 . . . . -173.6(3) ?
C27 C6 C7 C8 . . . . 3.5(4) ?
N2 C7 C8 C9 . . . . -1.9(3) ?
C6 C7 C8 C9 . . . . 174.3(3) ?
C7 C8 C9 C10 . . . . 1.3(3) ?
C7 N2 C10 C11 . . . . -178.2(3) ?
Co1 N2 C10 C11 . . . . 3.0(4) ?
C7 N2 C10 C9 . . . . -0.8(3) ?
Co1 N2 C10 C9 . . . . -179.6(2) ?
C8 C9 C10 N2 . . . . -0.4(3) ?
C8 C9 C10 C11 . . . . 177.1(3) ?
N2 C10 C11 C12 . . . . 2.8(5) ?
C9 C10 C11 C12 . . . . -174.3(3) ?
N2 C10 C11 C33 . . . . -175.5(3) ?
C9 C10 C11 C33 . . . . 7.4(4) ?
C15 N3 C12 C11 . . . . -178.9(3) ?
Co1 N3 C12 C11 . . . . -2.8(4) ?
C15 N3 C12 C13 . . . . 1.2(3) ?
Co1 N3 C12 C13 . . . . 177.4(2) ?
C10 C11 C12 N3 . . . . -2.9(5) ?
C33 C11 C12 N3 . . . . 175.4(3) ?
C10 C11 C12 C13 . . . . 177.0(3) ?
C33 C11 C12 C13 . . . . -4.8(4) ?
N3 C12 C13 C14 . . . . -0.4(4) ?
C11 C12 C13 C14 . . . . 179.7(3) ?
C12 C13 C14 C15 . . . . -0.6(4) ?
C12 N3 C15 C16 . . . . 177.0(3) ?
Co1 N3 C15 C16 . . . . 0.9(4) ?
C12 N3 C15 C14 . . . . -1.6(3) ?
Co1 N3 C15 C14 . . . . -177.7(2) ?
C13 C14 C15 N3 . . . . 1.4(4) ?
C13 C14 C15 C16 . . . . -177.3(3) ?
N3 C15 C16 C17 . . . . 0.2(5) ?
C14 C15 C16 C17 . . . . 178.7(3) ?
N3 C15 C16 C39 . . . . -175.2(3) ?
C14 C15 C16 C39 . . . . 3.2(5) ?
C20 N4 C17 C16 . . . . -177.3(3) ?
Co1 N4 C17 C16 . . . . 3.2(4) ?
C20 N4 C17 C18 . . . . -0.2(3) ?
Co1 N4 C17 C18 . . . . -179.7(2) ?
C15 C16 C17 N4 . . . . -2.4(5) ?
C39 C16 C17 N4 . . . . 173.2(3) ?
C15 C16 C17 C18 . . . . -179.2(3) ?
C39 C16 C17 C18 . . . . -3.5(4) ?
N4 C17 C18 C19 . . . . 0.2(3) ?
C16 C17 C18 C19 . . . . 177.4(3) ?
C17 C18 C19 C20 . . . . -0.1(3) ?
C17 N4 C20 C1 . . . . 177.6(3) ?
Co1 N4 C20 C1 . . . . -2.9(4) ?
C17 N4 C20 C19 . . . . 0.2(3) ?
Co1 N4 C20 C19 . . . . 179.7(2) ?
C2 C1 C20 N4 . . . . 1.4(5) ?
C21 C1 C20 N4 . . . . -179.6(3) ?
C2 C1 C20 C19 . . . . 178.5(3) ?
C21 C1 C20 C19 . . . . -2.4(4) ?
C18 C19 C20 N4 . . . . -0.1(3) ?
C18 C19 C20 C1 . . . . -177.6(3) ?
C20 C1 C21 C22 . . . . 100.4(4) ?
C2 C1 C21 C22 . . . . -80.6(4) ?
C20 C1 C21 C26 . . . . -77.6(4) ?
C2 C1 C21 C26 . . . . 101.5(4) ?
C26 C21 C22 C23 . . . . 2.1(5) ?
C1 C21 C22 C23 . . . . -175.8(3) ?
C21 C22 C23 C24 . . . . -0.7(6) ?
C22 C23 C24 C25 . . . . -1.2(6) ?
C22 C23 C24 Cl1 . . . . 178.6(3) ?
C23 C24 C25 C26 . . . . 1.6(6) ?
Cl1 C24 C25 C26 . . . . -178.2(3) ?
C22 C21 C26 C25 . . . . -1.7(5) ?
C1 C21 C26 C25 . . . . 176.3(3) ?
C24 C25 C26 C21 . . . . -0.1(5) ?
C5 C6 C27 C28 . . . . 93.9(4) ?
C7 C6 C27 C28 . . . . -83.4(4) ?
C5 C6 C27 C32 . . . . -86.2(4) ?
C7 C6 C27 C32 . . . . 96.5(3) ?
C32 C27 C28 C29 . . . . -0.8(5) ?
C6 C27 C28 C29 . . . . 179.1(3) ?
C27 C28 C29 C30 . . . . 0.2(5) ?
C28 C29 C30 C31 . . . . 0.4(5) ?
C28 C29 C30 Cl2 . . . . -178.4(3) ?
C29 C30 C31 C32 . . . . -0.4(5) ?
Cl2 C30 C31 C32 . . . . 178.4(2) ?
C30 C31 C32 C27 . . . . -0.2(5) ?
C28 C27 C32 C31 . . . . 0.8(4) ?
C6 C27 C32 C31 . . . . -179.1(3) ?
C12 C11 C33 C34 . . . . -94.3(4) ?
C10 C11 C33 C34 . . . . 84.1(4) ?
C12 C11 C33 C38 . . . . 85.5(4) ?
C10 C11 C33 C38 . . . . -96.1(4) ?
C38 C33 C34 C35 . . . . 2.4(6) ?
C11 C33 C34 C35 . . . . -177.8(4) ?
C33 C34 C35 C36 . . . . -0.4(7) ?
C34 C35 C36 C37 . . . . -1.8(7) ?
C34 C35 C36 Cl3 . . . . 179.3(3) ?
C35 C36 C37 C38 . . . . 1.9(7) ?
Cl3 C36 C37 C38 . . . . -179.2(4) ?
C34 C33 C38 C37 . . . . -2.3(7) ?
C11 C33 C38 C37 . . . . 178.0(4) ?
C36 C37 C38 C33 . . . . 0.2(7) ?
C17 C16 C39 C44 . . . . -100.2(4) ?
C15 C16 C39 C44 . . . . 75.5(4) ?
C17 C16 C39 C40 . . . . 74.3(4) ?
C15 C16 C39 C40 . . . . -110.0(3) ?
C44 C39 C40 C41 . . . . 1.7(5) ?
C16 C39 C40 C41 . . . . -172.9(3) ?
C39 C40 C41 C42 . . . . -0.6(5) ?
C40 C41 C42 C43 . . . . -1.0(5) ?
C40 C41 C42 Cl4 . . . . 178.5(3) ?
C41 C42 C43 C44 . . . . 1.4(6) ?
Cl4 C42 C43 C44 . . . . -178.1(3) ?
C40 C39 C44 C43 . . . . -1.3(5) ?
C16 C39 C44 C43 . . . . 173.4(3) ?
C42 C43 C44 C39 . . . . -0.2(6) ?
C49 P1 C45 C46 . . . . -49.8(3) ?
C53 P1 C45 C46 . . . . 61.3(3) ?
Co1 P1 C45 C46 . . . . -177.2(2) ?
P1 C45 C46 C47 . . . . 162.2(3) ?
C45 C46 C47 C48 . . . . 60.9(4) ?
C45 P1 C49 C50 . . . . -44.9(3) ?
C53 P1 C49 C50 . . . . -158.2(2) ?
Co1 P1 C49 C50 . . . . 80.6(2) ?
P1 C49 C50 C51 . . . . -173.1(3) ?
C49 C50 C51 C52A . . . . 172.0(13) ?
C49 C50 C51 C52B . . . . -176(2) ?
C49 P1 C53 C54 . . . . 47.7(3) ?
C45 P1 C53 C54 . . . . -64.5(3) ?
Co1 P1 C53 C54 . . . . 172.6(3) ?
P1 C53 C54 C55 . . . . -173.7(3) ?
C53 C54 C55 C56A . . . . 169.8(7) ?
C53 C54 C55 C56B . . . . -165.5(11) ?
C65 P2 C57 C58 . . . . -147.6(3) ?
C61 P2 C57 C58 . . . . -39.9(3) ?
Co1 P2 C57 C58 . . . . 83.7(3) ?
P2 C57 C58 C59 . . . . 178.0(2) ?
C57 C58 C59 C60 . . . . 174.7(3) ?
C65 P2 C61 C62 . . . . 47.5(3) ?
C57 P2 C61 C62 . . . . -58.0(3) ?
Co1 P2 C61 C62 . . . . 176.98(19) ?
P2 C61 C62 C63 . . . . 166.8(2) ?
C61 C62 C63 C64 . . . . -70.9(4) ?
C61 P2 C65 C66 . . . . 56.3(3) ?
C57 P2 C65 C66 . . . . 164.2(3) ?
Co1 P2 C65 C66 . . . . -69.5(3) ?
P2 C65 C66 C67 . . . . -156.2(3) ?
C65 C66 C67 C68 . . . . -171.5(4) ?
